data_7205140
loop_
_publ_author_name
'Wang, Hailong'
'Wang, Kang'
'Sun, Daofeng'
'Ni, Zhong-Hai'
'Jiang, Jianzhuang'

_publ_section_title
;
 Synthesis, crystal structures, and luminescent properties of Cd(ii)
 coordination polymers assembled from asymmetric semi-rigid V-shaped
 multicarboxylate ligands
;
_journal_issue 1
_journal_name_full CrystEngComm
_journal_page_first 279
_journal_paper_doi 10.1039/c0ce00098a
_journal_volume 13
_journal_year 2011
_chemical_formula_sum 'C50 H30 Cd3 N4 O14'
_chemical_formula_weight 1247.98
_chemical_name_systematic
;
?
;
_space_group_IT_number 2
_symmetry_cell_setting triclinic
_symmetry_space_group_name_Hall '-P 1'
_symmetry_space_group_name_H-M 'P -1'
_atom_sites_solution_hydrogens geom
_atom_sites_solution_primary direct
_atom_sites_solution_secondary difmap
_audit_creation_method SHELXL-97
_cell_angle_alpha 88.2210(10)
_cell_angle_beta 81.4750(10)
_cell_angle_gamma 70.8300(10)
_cell_formula_units_Z 2
_cell_length_a 11.2000(9)
_cell_length_b 11.5369(9)
_cell_length_c 18.3362(14)
_cell_measurement_reflns_used 6378
_cell_measurement_temperature 298(2)
_cell_measurement_theta_max 27.50
_cell_measurement_theta_min 2.25
_cell_volume 2212.8(3)
_computing_cell_refinement 'SAINT-Plus (Bruker, 2001)'
_computing_data_collection 'APEX2 (Bruker, 2004)'
_computing_data_reduction SAINT-Plus
_computing_molecular_graphics 'XP (Sheldrick, 1998)'
_computing_publication_material XP
_computing_structure_refinement 'SHELXL-97 (Sheldrick, 1997)'
_computing_structure_solution 'SHELXL-97 (Sheldrick, 1997)'
_diffrn_ambient_temperature 298(2)
_diffrn_detector_area_resol_mean 0
_diffrn_measured_fraction_theta_full 0.985
_diffrn_measured_fraction_theta_max 0.985
_diffrn_measurement_device_type 'Bruker P4'
_diffrn_measurement_method '\w scans'
_diffrn_radiation_monochromator graphite
_diffrn_radiation_source 'fine-focus sealed tube'
_diffrn_radiation_type MoK\a
_diffrn_radiation_wavelength 0.71073
_diffrn_reflns_av_R_equivalents 0.0155
_diffrn_reflns_av_sigmaI/netI 0.0324
_diffrn_reflns_limit_h_max 13
_diffrn_reflns_limit_h_min -13
_diffrn_reflns_limit_k_max 11
_diffrn_reflns_limit_k_min -13
_diffrn_reflns_limit_l_max 21
_diffrn_reflns_limit_l_min -19
_diffrn_reflns_number 11015
_diffrn_reflns_theta_full 25.00
_diffrn_reflns_theta_max 25.00
_diffrn_reflns_theta_min 1.95
_diffrn_standards_interval_count 0
_diffrn_standards_interval_time 0
_diffrn_standards_number 0
_exptl_absorpt_coefficient_mu 1.506
_exptl_absorpt_correction_T_max 0.7732
_exptl_absorpt_correction_T_min 0.7138
_exptl_absorpt_correction_type multi-scan
_exptl_absorpt_process_details '(SADABS; Sheldrick, 2003)'
_exptl_crystal_colour colorless
_exptl_crystal_density_diffrn 1.873
_exptl_crystal_density_method 'not measured'
_exptl_crystal_description block
_exptl_crystal_F_000 1228
_exptl_crystal_size_max 0.24
_exptl_crystal_size_mid 0.20
_exptl_crystal_size_min 0.18
_refine_diff_density_max 0.663
_refine_diff_density_min -0.485
_refine_diff_density_rms 0.069
_refine_ls_extinction_method none
_refine_ls_goodness_of_fit_ref 1.047
_refine_ls_hydrogen_treatment constr
_refine_ls_matrix_type full
_refine_ls_number_parameters 640
_refine_ls_number_reflns 7681
_refine_ls_number_restraints 0
_refine_ls_restrained_S_all 1.047
_refine_ls_R_factor_all 0.0300
_refine_ls_R_factor_gt 0.0246
_refine_ls_shift/su_max 0.002
_refine_ls_shift/su_mean 0.000
_refine_ls_structure_factor_coef Fsqd
_refine_ls_weighting_details 'calc w=1/[\s^2^(Fo^2^)+(0.0259P)^2^+1.3056P] where P=(Fo^2^+2Fc^2^)/3'
_refine_ls_weighting_scheme calc
_refine_ls_wR_factor_gt 0.0607
_refine_ls_wR_factor_ref 0.0629
_reflns_number_gt 6767
_reflns_number_total 7681
_reflns_threshold_expression >2sigma(I)
_cod_data_source_file C0CE00098A.TXT
_cod_data_source_block 5
_cod_original_sg_symbol_Hall -P1
_cod_original_sg_symbol_H-M P-1
_cod_database_code 7205140

loop_
_symmetry_equiv_pos_as_xyz
'x, y, z'
'-x, -y, -z'

loop_
_atom_site_label
_atom_site_type_symbol
_atom_site_fract_x
_atom_site_fract_y
_atom_site_fract_z
_atom_site_U_iso_or_equiv
_atom_site_adp_type
_atom_site_occupancy
_atom_site_symmetry_multiplicity
_atom_site_calc_flag
_atom_site_refinement_flags
_atom_site_disorder_assembly
_atom_site_disorder_group
C1 C 0.2154(3) 1.1698(3) 0.23495(17) 0.0358(7) Uani 1 1 d . . .
C2 C 0.2340(3) 1.0137(3) 0.10026(16) 0.0308(7) Uani 1 1 d . . .
C3 C 0.1707(3) 1.1518(3) 0.10447(16) 0.0257(6) Uani 1 1 d . . .
C4 C 0.1579(3) 1.2235(3) 0.16751(16) 0.0303(7) Uani 1 1 d . . .
C5 C 0.0898(3) 1.3483(3) 0.16864(18) 0.0372(8) Uani 1 1 d . . .
H5 H 0.0820 1.3958 0.2103 0.045 Uiso 1 1 calc R . .
C6 C 0.0336(3) 1.4024(3) 0.10814(19) 0.0429(8) Uani 1 1 d . . .
H6 H -0.0153 1.4852 0.1101 0.051 Uiso 1 1 calc R . .
C7 C 0.0501(3) 1.3332(3) 0.04476(18) 0.0391(8) Uani 1 1 d . . .
H7 H 0.0149 1.3696 0.0035 0.047 Uiso 1 1 calc R . .
C8 C 0.1193(3) 1.2097(3) 0.04345(16) 0.0287(6) Uani 1 1 d . . .
C9 C 0.2053(3) 1.1677(3) -0.08132(16) 0.0289(6) Uani 1 1 d . . .
C10 C 0.3338(3) 1.1480(3) -0.08097(19) 0.0396(8) Uani 1 1 d . . .
H10 H 0.3709 1.1172 -0.0392 0.048 Uiso 1 1 calc R . .
C11 C 0.4069(3) 1.1740(3) -0.1425(2) 0.0433(8) Uani 1 1 d . . .
H11 H 0.4933 1.1609 -0.1422 0.052 Uiso 1 1 calc R . .
C12 C 0.3523(3) 1.2194(3) -0.20442(19) 0.0450(9) Uani 1 1 d . . .
H12 H 0.4003 1.2411 -0.2450 0.054 Uiso 1 1 calc R . .
C13 C 0.2259(3) 1.2323(3) -0.20568(17) 0.0397(8) Uani 1 1 d . . .
H13 H 0.1909 1.2593 -0.2486 0.048 Uiso 1 1 calc R . .
C14 C 0.1491(3) 1.2065(3) -0.14516(16) 0.0276(6) Uani 1 1 d . . .
C15 C 0.0160(3) 1.2140(3) -0.15362(16) 0.0282(6) Uani 1 1 d . . .
C16 C 0.2606(3) 0.8088(3) 0.37817(15) 0.0305(7) Uani 1 1 d . . .
C17 C 0.2769(3) 0.6547(3) 0.24254(16) 0.0271(6) Uani 1 1 d . . .
C18 C 0.2386(3) 0.6861(2) 0.38180(15) 0.0240(6) Uani 1 1 d . . .
C19 C 0.2466(3) 0.6143(3) 0.31979(15) 0.0268(6) Uani 1 1 d . . .
C20 C 0.2240(3) 0.5030(3) 0.32838(18) 0.0377(8) Uani 1 1 d . . .
H20 H 0.2331 0.4542 0.2872 0.045 Uiso 1 1 calc R . .
C21 C 0.1880(4) 0.4643(3) 0.39767(19) 0.0473(9) Uani 1 1 d . . .
H21 H 0.1707 0.3908 0.4029 0.057 Uiso 1 1 calc R . .
C22 C 0.1777(3) 0.5350(3) 0.45935(18) 0.0418(8) Uani 1 1 d . . .
H22 H 0.1520 0.5100 0.5060 0.050 Uiso 1 1 calc R . .
C23 C 0.2060(3) 0.6431(3) 0.45121(16) 0.0305(7) Uani 1 1 d . . .
C24 C 0.2414(3) 0.6622(3) 0.57397(16) 0.0297(7) Uani 1 1 d . . .
C25 C 0.3542(3) 0.5653(3) 0.56756(19) 0.0463(9) Uani 1 1 d . . .
H25 H 0.3954 0.5330 0.5212 0.056 Uiso 1 1 calc R . .
C26 C 0.4065(4) 0.5157(4) 0.6298(2) 0.0635(12) Uani 1 1 d . . .
H26 H 0.4838 0.4516 0.6252 0.076 Uiso 1 1 calc R . .
C27 C 0.3442(4) 0.5612(4) 0.6983(2) 0.0688(13) Uani 1 1 d . . .
H27 H 0.3764 0.5254 0.7405 0.083 Uiso 1 1 calc R . .
C28 C 0.2338(4) 0.6602(3) 0.70405(19) 0.0495(10) Uani 1 1 d . . .
H28 H 0.1944 0.6933 0.7505 0.059 Uiso 1 1 calc R . .
C29 C 0.1794(3) 0.7122(3) 0.64253(16) 0.0301(7) Uani 1 1 d . . .
C30 C 0.0571(3) 0.8201(3) 0.65381(16) 0.0308(7) Uani 1 1 d . . .
C31 C 0.1247(3) 1.2044(3) 0.53194(19) 0.0458(9) Uani 1 1 d . . .
H31 H 0.0519 1.1873 0.5243 0.055 Uiso 1 1 calc R . .
C32 C 0.1177(4) 1.2760(3) 0.59207(19) 0.0505(9) Uani 1 1 d . . .
H32 H 0.0423 1.3055 0.6249 0.061 Uiso 1 1 calc R . .
C33 C 0.2245(4) 1.3028(3) 0.60249(18) 0.0483(9) Uani 1 1 d . . .
H33 H 0.2215 1.3538 0.6415 0.058 Uiso 1 1 calc R . .
C34 C 0.3370(4) 1.2531(3) 0.55452(17) 0.0407(8) Uani 1 1 d . . .
H34 H 0.4111 1.2681 0.5619 0.049 Uiso 1 1 calc R . .
C35 C 0.3377(3) 1.1809(3) 0.49541(16) 0.0308(7) Uani 1 1 d . . .
C36 C 0.4541(3) 1.1253(3) 0.44166(16) 0.0294(7) Uani 1 1 d . . .
C37 C 0.5739(3) 1.1265(3) 0.45231(19) 0.0418(8) Uani 1 1 d . . .
H37 H 0.5834 1.1648 0.4939 0.050 Uiso 1 1 calc R . .
C38 C 0.6780(4) 1.0707(3) 0.4010(2) 0.0472(9) Uani 1 1 d . . .
H38 H 0.7588 1.0706 0.4077 0.057 Uiso 1 1 calc R . .
C39 C 0.6626(4) 1.0153(3) 0.3402(2) 0.0506(9) Uani 1 1 d . . .
H39 H 0.7323 0.9767 0.3050 0.061 Uiso 1 1 calc R . .
C40 C 0.5424(4) 1.0177(3) 0.3321(2) 0.0474(9) Uani 1 1 d . . .
H40 H 0.5318 0.9811 0.2901 0.057 Uiso 1 1 calc R . .
C41 C 0.5620(3) 0.5769(3) 0.0938(2) 0.0483(9) Uani 1 1 d . . .
H41 H 0.5373 0.5705 0.1441 0.058 Uiso 1 1 calc R . .
C42 C 0.6848(4) 0.5132(3) 0.0636(3) 0.0645(13) Uani 1 1 d . . .
H42 H 0.7423 0.4639 0.0927 0.077 Uiso 1 1 calc R . .
C43 C 0.7212(4) 0.5235(4) -0.0100(3) 0.0735(15) Uani 1 1 d . . .
H43 H 0.8039 0.4805 -0.0318 0.088 Uiso 1 1 calc R . .
C44 C 0.6352(4) 0.5974(4) -0.0515(3) 0.0629(12) Uani 1 1 d . . .
H44 H 0.6595 0.6059 -0.1016 0.075 Uiso 1 1 calc R . .
C45 C 0.5119(3) 0.6597(3) -0.01859(19) 0.0396(8) Uani 1 1 d . . .
C46 C 0.4104(4) 0.7354(3) -0.06073(18) 0.0419(8) Uani 1 1 d . . .
C47 C 0.4354(5) 0.7595(5) -0.1351(2) 0.0784(14) Uani 1 1 d . . .
H47 H 0.5180 0.7322 -0.1607 0.094 Uiso 1 1 calc R . .
C48 C 0.3331(8) 0.8254(6) -0.1699(3) 0.103(2) Uani 1 1 d . . .
H48 H 0.3470 0.8411 -0.2200 0.124 Uiso 1 1 calc R . .
C49 C 0.2137(6) 0.8673(5) -0.1327(3) 0.0830(17) Uani 1 1 d . . .
H49 H 0.1458 0.9134 -0.1562 0.100 Uiso 1 1 calc R . .
C50 C 0.1944(4) 0.8405(3) -0.0591(2) 0.0538(10) Uani 1 1 d . . .
H50 H 0.1121 0.8679 -0.0330 0.065 Uiso 1 1 calc R . .
N1 N 0.2317(2) 1.1585(2) 0.48407(14) 0.0340(6) Uani 1 1 d . . .
N2 N 0.4392(3) 1.0702(2) 0.38186(14) 0.0339(6) Uani 1 1 d . . .
N3 N 0.4760(2) 0.6481(2) 0.05360(15) 0.0354(6) Uani 1 1 d . . .
N4 N 0.2917(3) 0.7758(2) -0.02421(14) 0.0369(6) Uani 1 1 d . . .
O1 O 0.2299(3) 1.2382(2) 0.28034(15) 0.0712(9) Uani 1 1 d . . .
O2 O 0.2434(2) 1.05406(18) 0.24544(11) 0.0311(5) Uani 1 1 d . . .
O3 O 0.1572(2) 0.95426(18) 0.12553(11) 0.0358(5) Uani 1 1 d . . .
O4 O 0.3437(2) 0.9666(2) 0.07191(13) 0.0461(6) Uani 1 1 d . . .
O5 O 0.1328(2) 1.13835(19) -0.01925(11) 0.0334(5) Uani 1 1 d . . .
O6 O -0.0727(2) 1.2631(2) -0.10343(12) 0.0369(5) Uani 1 1 d . . .
O7 O 0.0060(2) 1.1707(2) -0.21421(12) 0.0411(5) Uani 1 1 d . . .
O8 O 0.1631(2) 0.90178(18) 0.36930(11) 0.0366(5) Uani 1 1 d . . .
O9 O 0.3641(2) 0.8156(2) 0.38690(13) 0.0500(6) Uani 1 1 d . . .
O10 O 0.28270(19) 0.76332(18) 0.23234(11) 0.0296(5) Uani 1 1 d . . .
O11 O 0.2930(3) 0.5842(2) 0.18988(12) 0.0460(6) Uani 1 1 d . . .
O12 O 0.1937(2) 0.71785(18) 0.51142(11) 0.0385(5) Uani 1 1 d . . .
O13 O 0.0512(2) 0.89506(19) 0.70434(12) 0.0402(5) Uani 1 1 d . . .
O14 O -0.0258(2) 0.8254(2) 0.61507(14) 0.0515(7) Uani 1 1 d . . .
Cd1 Cd 0.23907(2) 1.06418(2) 0.372967(12) 0.03126(7) Uani 1 1 d . . .
Cd2 Cd 0.10542(2) 0.940489(18) 0.250642(11) 0.02652(6) Uani 1 1 d . . .
Cd3 Cd 0.26896(2) 0.751604(19) 0.101938(11) 0.02762(6) Uani 1 1 d . . .

loop_
_atom_site_aniso_label
_atom_site_aniso_U_11
_atom_site_aniso_U_22
_atom_site_aniso_U_33
_atom_site_aniso_U_23
_atom_site_aniso_U_13
_atom_site_aniso_U_12
C1 0.051(2) 0.0319(17) 0.0303(17) 0.0014(14) -0.0133(15) -0.0175(15)
C2 0.0420(19) 0.0308(16) 0.0221(15) 0.0014(13) -0.0147(14) -0.0111(15)
C3 0.0272(15) 0.0273(15) 0.0262(15) 0.0014(12) -0.0065(12) -0.0126(12)
C4 0.0374(18) 0.0311(16) 0.0271(16) 0.0046(13) -0.0079(13) -0.0166(14)
C5 0.048(2) 0.0298(16) 0.0325(18) -0.0039(14) -0.0049(15) -0.0118(15)
C6 0.049(2) 0.0253(16) 0.048(2) 0.0041(15) -0.0095(17) -0.0037(15)
C7 0.047(2) 0.0340(17) 0.0344(19) 0.0109(14) -0.0161(15) -0.0075(15)
C8 0.0327(17) 0.0300(16) 0.0253(16) 0.0033(12) -0.0071(13) -0.0120(13)
C9 0.0349(17) 0.0290(15) 0.0254(16) -0.0015(12) -0.0066(13) -0.0128(13)
C10 0.0383(19) 0.0424(19) 0.041(2) 0.0024(15) -0.0204(16) -0.0111(15)
C11 0.0287(18) 0.052(2) 0.050(2) -0.0104(17) -0.0058(16) -0.0138(16)
C12 0.042(2) 0.065(2) 0.0347(19) -0.0066(17) 0.0043(15) -0.0295(18)
C13 0.045(2) 0.058(2) 0.0221(16) 0.0019(15) -0.0075(14) -0.0237(17)
C14 0.0320(16) 0.0291(15) 0.0235(15) -0.0026(12) -0.0076(12) -0.0108(13)
C15 0.0345(17) 0.0263(15) 0.0279(16) 0.0041(13) -0.0095(13) -0.0137(13)
C16 0.048(2) 0.0318(16) 0.0131(14) 0.0000(12) -0.0078(13) -0.0135(15)
C17 0.0260(15) 0.0284(16) 0.0234(15) -0.0022(12) -0.0078(12) -0.0020(12)
C18 0.0231(15) 0.0237(14) 0.0221(15) -0.0007(11) -0.0053(11) -0.0026(11)
C19 0.0313(16) 0.0248(14) 0.0210(15) -0.0003(12) -0.0076(12) -0.0031(12)
C20 0.059(2) 0.0275(16) 0.0297(17) -0.0007(13) -0.0144(15) -0.0144(15)
C21 0.074(3) 0.0318(18) 0.041(2) 0.0073(15) -0.0161(18) -0.0222(18)
C22 0.061(2) 0.0368(18) 0.0275(17) 0.0102(14) -0.0034(16) -0.0188(17)
C23 0.0364(17) 0.0284(16) 0.0218(15) -0.0015(12) -0.0043(13) -0.0039(13)
C24 0.0309(16) 0.0320(16) 0.0229(15) -0.0002(12) -0.0053(12) -0.0051(13)
C25 0.0376(19) 0.053(2) 0.0343(19) -0.0137(16) -0.0013(15) 0.0031(16)
C26 0.042(2) 0.065(3) 0.062(3) -0.023(2) -0.025(2) 0.0220(19)
C27 0.075(3) 0.064(3) 0.045(2) -0.003(2) -0.036(2) 0.018(2)
C28 0.056(2) 0.050(2) 0.0261(18) -0.0066(15) -0.0150(16) 0.0096(18)
C29 0.0315(16) 0.0299(15) 0.0240(15) -0.0019(12) -0.0083(12) -0.0015(13)
C30 0.0331(17) 0.0298(16) 0.0239(16) -0.0012(13) -0.0018(13) -0.0033(13)
C31 0.038(2) 0.061(2) 0.037(2) -0.0016(17) -0.0127(16) -0.0114(17)
C32 0.050(2) 0.058(2) 0.0316(19) -0.0029(17) -0.0031(16) -0.0034(19)
C33 0.075(3) 0.043(2) 0.0254(18) -0.0040(15) -0.0106(18) -0.0157(19)
C34 0.059(2) 0.0406(19) 0.0295(18) 0.0010(15) -0.0155(16) -0.0221(17)
C35 0.0434(19) 0.0274(15) 0.0241(16) 0.0060(12) -0.0145(13) -0.0116(14)
C36 0.0383(18) 0.0283(15) 0.0273(16) 0.0082(13) -0.0138(13) -0.0153(13)
C37 0.048(2) 0.045(2) 0.042(2) 0.0029(16) -0.0168(17) -0.0239(17)
C38 0.042(2) 0.048(2) 0.060(2) 0.0167(18) -0.0130(18) -0.0242(17)
C39 0.046(2) 0.051(2) 0.052(2) 0.0073(18) 0.0008(18) -0.0142(18)
C40 0.053(2) 0.052(2) 0.037(2) -0.0028(17) -0.0045(17) -0.0181(18)
C41 0.037(2) 0.0390(19) 0.069(3) 0.0026(18) -0.0155(18) -0.0096(16)
C42 0.033(2) 0.039(2) 0.122(4) -0.007(2) -0.019(2) -0.0075(17)
C43 0.032(2) 0.051(3) 0.129(5) -0.034(3) 0.018(3) -0.012(2)
C44 0.052(3) 0.062(3) 0.074(3) -0.034(2) 0.028(2) -0.031(2)
C45 0.0380(19) 0.0364(18) 0.046(2) -0.0151(15) 0.0089(15) -0.0201(15)
C46 0.062(2) 0.044(2) 0.0267(17) -0.0079(15) 0.0034(16) -0.0306(18)
C47 0.102(4) 0.105(4) 0.036(2) 0.004(2) 0.009(2) -0.053(3)
C48 0.172(7) 0.124(5) 0.038(3) 0.030(3) -0.023(4) -0.081(5)
C49 0.142(5) 0.070(3) 0.057(3) 0.023(3) -0.055(3) -0.046(3)
C50 0.080(3) 0.042(2) 0.045(2) 0.0022(17) -0.030(2) -0.018(2)
N1 0.0367(15) 0.0377(14) 0.0274(14) -0.0020(11) -0.0124(12) -0.0082(12)
N2 0.0395(16) 0.0380(15) 0.0281(14) -0.0020(12) -0.0091(12) -0.0159(12)
N3 0.0313(15) 0.0354(14) 0.0378(16) -0.0060(12) -0.0018(12) -0.0095(12)
N4 0.0501(18) 0.0356(15) 0.0286(14) -0.0023(12) -0.0102(13) -0.0166(13)
O1 0.137(3) 0.0385(14) 0.0553(17) 0.0039(13) -0.0586(18) -0.0325(16)
O2 0.0409(13) 0.0289(11) 0.0272(11) 0.0020(9) -0.0104(9) -0.0140(9)
O3 0.0579(15) 0.0291(11) 0.0255(11) 0.0014(9) -0.0113(10) -0.0192(11)
O4 0.0410(15) 0.0411(13) 0.0485(15) -0.0030(11) -0.0129(12) -0.0001(11)
O5 0.0471(13) 0.0369(12) 0.0234(11) 0.0040(9) -0.0123(9) -0.0209(10)
O6 0.0287(12) 0.0430(13) 0.0395(13) -0.0043(10) -0.0059(10) -0.0117(10)
O7 0.0435(14) 0.0594(15) 0.0307(12) -0.0040(11) -0.0119(10) -0.0276(12)
O8 0.0548(14) 0.0226(11) 0.0250(11) -0.0009(9) -0.0057(10) -0.0029(10)
O9 0.0594(17) 0.0621(16) 0.0465(15) 0.0037(12) -0.0238(13) -0.0373(14)
O10 0.0317(11) 0.0299(11) 0.0233(11) 0.0022(9) -0.0032(8) -0.0055(9)
O11 0.0732(18) 0.0390(13) 0.0231(12) -0.0073(10) -0.0043(11) -0.0152(12)
O12 0.0600(15) 0.0287(11) 0.0177(11) -0.0007(9) -0.0049(10) -0.0024(10)
O13 0.0374(13) 0.0369(12) 0.0390(13) -0.0145(10) -0.0094(10) 0.0005(10)
O14 0.0403(14) 0.0526(15) 0.0497(15) -0.0204(12) -0.0236(12) 0.0100(11)
Cd1 0.03857(14) 0.03159(12) 0.02725(13) -0.00192(9) -0.01570(10) -0.01146(10)
Cd2 0.02919(12) 0.02542(11) 0.02440(12) -0.00515(9) -0.00797(9) -0.00595(9)
Cd3 0.02779(12) 0.03134(12) 0.02018(11) -0.00234(9) -0.00345(8) -0.00466(9)

loop_
_atom_type_symbol
_atom_type_description
_atom_type_scat_dispersion_real
_atom_type_scat_dispersion_imag
_atom_type_scat_source
C C 0.0033 0.0016 'International Tables Vol C Tables 4.2.6.8 and 6.1.1.4'
H H 0.0000 0.0000 'International Tables Vol C Tables 4.2.6.8 and 6.1.1.4'
N N 0.0061 0.0033 'International Tables Vol C Tables 4.2.6.8 and 6.1.1.4'
O O 0.0106 0.0060 'International Tables Vol C Tables 4.2.6.8 and 6.1.1.4'
Cd Cd -0.8075 1.2024 'International Tables Vol C Tables 4.2.6.8 and 6.1.1.4'

loop_
_geom_angle_atom_site_label_1
_geom_angle_atom_site_label_2
_geom_angle_atom_site_label_3
_geom_angle
_geom_angle_site_symmetry_1
_geom_angle_site_symmetry_3
_geom_angle_publ_flag
O1 C1 O2 121.3(3) . . ?
O1 C1 C4 119.3(3) . . ?
O2 C1 C4 119.3(3) . . ?
O4 C2 O3 124.8(3) . . ?
O4 C2 C3 121.8(3) . . ?
O3 C2 C3 113.3(3) . . ?
C8 C3 C4 118.4(3) . . ?
C8 C3 C2 118.0(2) . . ?
C4 C3 C2 123.6(2) . . ?
C5 C4 C3 119.8(3) . . ?
C5 C4 C1 118.0(3) . . ?
C3 C4 C1 122.2(3) . . ?
C6 C5 C4 120.5(3) . . ?
C6 C5 H5 119.8 . . ?
C4 C5 H5 119.8 . . ?
C7 C6 C5 119.9(3) . . ?
C7 C6 H6 120.0 . . ?
C5 C6 H6 120.0 . . ?
C8 C7 C6 119.4(3) . . ?
C8 C7 H7 120.3 . . ?
C6 C7 H7 120.3 . . ?
C7 C8 C3 121.8(3) . . ?
C7 C8 O5 119.8(3) . . ?
C3 C8 O5 118.3(2) . . ?
C10 C9 O5 119.5(3) . . ?
C10 C9 C14 121.0(3) . . ?
O5 C9 C14 119.3(3) . . ?
C11 C10 C9 119.9(3) . . ?
C11 C10 H10 120.0 . . ?
C9 C10 H10 120.0 . . ?
C12 C11 C10 120.2(3) . . ?
C12 C11 H11 119.9 . . ?
C10 C11 H11 119.9 . . ?
C11 C12 C13 119.4(3) . . ?
C11 C12 H12 120.3 . . ?
C13 C12 H12 120.3 . . ?
C12 C13 C14 122.2(3) . . ?
C12 C13 H13 118.9 . . ?
C14 C13 H13 118.9 . . ?
C13 C14 C9 117.0(3) . . ?
C13 C14 C15 118.3(3) . . ?
C9 C14 C15 124.5(3) . . ?
O6 C15 O7 126.5(3) . . ?
O6 C15 C14 119.0(3) . . ?
O7 C15 C14 114.5(3) . . ?
O9 C16 O8 124.1(3) . . ?
O9 C16 C18 120.3(3) . . ?
O8 C16 C18 115.5(3) . . ?
O11 C17 O10 121.0(3) . . ?
O11 C17 C19 119.8(3) . . ?
O10 C17 C19 119.2(2) . . ?
C23 C18 C19 118.1(3) . . ?
C23 C18 C16 117.7(2) . . ?
C19 C18 C16 124.1(2) . . ?
C20 C19 C18 120.2(3) . . ?
C20 C19 C17 117.7(3) . . ?
C18 C19 C17 122.1(3) . . ?
C21 C20 C19 120.5(3) . . ?
C21 C20 H20 119.8 . . ?
C19 C20 H20 119.8 . . ?
C20 C21 C22 120.0(3) . . ?
C20 C21 H21 120.0 . . ?
C22 C21 H21 120.0 . . ?
C23 C22 C21 119.6(3) . . ?
C23 C22 H22 120.2 . . ?
C21 C22 H22 120.2 . . ?
C22 C23 O12 121.3(3) . . ?
C22 C23 C18 121.5(3) . . ?
O12 C23 C18 117.0(3) . . ?
C25 C24 C29 120.7(3) . . ?
C25 C24 O12 120.3(3) . . ?
C29 C24 O12 118.7(3) . . ?
C24 C25 C26 120.2(3) . . ?
C24 C25 H25 119.9 . . ?
C26 C25 H25 119.9 . . ?
C27 C26 C25 119.8(3) . . ?
C27 C26 H26 120.1 . . ?
C25 C26 H26 120.1 . . ?
C26 C27 C28 119.5(3) . . ?
C26 C27 H27 120.3 . . ?
C28 C27 H27 120.3 . . ?
C27 C28 C29 121.9(3) . . ?
C27 C28 H28 119.1 . . ?
C29 C28 H28 119.1 . . ?
C24 C29 C28 117.7(3) . . ?
C24 C29 C30 123.8(3) . . ?
C28 C29 C30 118.5(3) . . ?
O14 C30 O13 127.2(3) . . ?
O14 C30 C29 118.2(3) . . ?
O13 C30 C29 114.5(3) . . ?
N1 C31 C32 122.8(3) . . ?
N1 C31 H31 118.6 . . ?
C32 C31 H31 118.6 . . ?
C33 C32 C31 118.4(3) . . ?
C33 C32 H32 120.8 . . ?
C31 C32 H32 120.8 . . ?
C32 C33 C34 119.5(3) . . ?
C32 C33 H33 120.3 . . ?
C34 C33 H33 120.3 . . ?
C33 C34 C35 119.1(3) . . ?
C33 C34 H34 120.5 . . ?
C35 C34 H34 120.5 . . ?
N1 C35 C34 121.1(3) . . ?
N1 C35 C36 116.7(3) . . ?
C34 C35 C36 122.1(3) . . ?
N2 C36 C37 120.8(3) . . ?
N2 C36 C35 116.5(3) . . ?
C37 C36 C35 122.7(3) . . ?
C38 C37 C36 119.5(3) . . ?
C38 C37 H37 120.3 . . ?
C36 C37 H37 120.3 . . ?
C39 C38 C37 119.6(3) . . ?
C39 C38 H38 120.2 . . ?
C37 C38 H38 120.2 . . ?
C38 C39 C40 118.6(4) . . ?
C38 C39 H39 120.7 . . ?
C40 C39 H39 120.7 . . ?
N2 C40 C39 123.0(3) . . ?
N2 C40 H40 118.5 . . ?
C39 C40 H40 118.5 . . ?
N3 C41 C42 122.4(4) . . ?
N3 C41 H41 118.8 . . ?
C42 C41 H41 118.8 . . ?
C43 C42 C41 118.7(4) . . ?
C43 C42 H42 120.7 . . ?
C41 C42 H42 120.7 . . ?
C42 C43 C44 119.6(4) . . ?
C42 C43 H43 120.2 . . ?
C44 C43 H43 120.2 . . ?
C43 C44 C45 119.7(4) . . ?
C43 C44 H44 120.2 . . ?
C45 C44 H44 120.2 . . ?
N3 C45 C44 120.6(4) . . ?
N3 C45 C46 116.3(3) . . ?
C44 C45 C46 123.0(4) . . ?
N4 C46 C47 120.8(4) . . ?
N4 C46 C45 116.7(3) . . ?
C47 C46 C45 122.5(4) . . ?
C48 C47 C46 117.8(5) . . ?
C48 C47 H47 121.1 . . ?
C46 C47 H47 121.1 . . ?
C49 C48 C47 121.2(5) . . ?
C49 C48 H48 119.4 . . ?
C47 C48 H48 119.4 . . ?
C48 C49 C50 118.6(5) . . ?
C48 C49 H49 120.7 . . ?
C50 C49 H49 120.7 . . ?
N4 C50 C49 121.4(5) . . ?
N4 C50 H50 119.3 . . ?
C49 C50 H50 119.3 . . ?
C31 N1 C35 119.0(3) . . ?
C31 N1 Cd1 123.6(2) . . ?
C35 N1 Cd1 116.8(2) . . ?
C40 N2 C36 118.5(3) . . ?
C40 N2 Cd1 123.5(2) . . ?
C36 N2 Cd1 117.9(2) . . ?
C45 N3 C41 119.0(3) . . ?
C45 N3 Cd3 117.8(2) . . ?
C41 N3 Cd3 123.2(2) . . ?
C46 N4 C50 120.2(3) . . ?
C46 N4 Cd3 116.7(2) . . ?
C50 N4 Cd3 122.5(3) . . ?
C1 O1 Cd1 86.6(2) . . ?
C1 O2 Cd2 126.6(2) . . ?
C1 O2 Cd1 96.18(18) . . ?
Cd2 O2 Cd1 95.54(7) . . ?
C2 O3 Cd3 106.18(19) . . ?
C2 O3 Cd2 119.51(17) . . ?
Cd3 O3 Cd2 97.34(8) . . ?
C8 O5 C9 114.3(2) . . ?
C15 O6 Cd3 121.15(19) . 2_575 ?
C15 O7 Cd2 136.2(2) . 2_575 ?
C16 O8 Cd1 102.91(19) . . ?
C16 O8 Cd2 118.67(17) . . ?
Cd1 O8 Cd2 95.71(7) . . ?
C17 O10 Cd2 123.70(18) . . ?
C17 O10 Cd3 91.67(16) . . ?
Cd2 O10 Cd3 92.49(7) . . ?
C17 O11 Cd3 91.94(18) . . ?
C23 O12 C24 117.7(2) . . ?
C30 O13 Cd2 130.47(19) . 2_576 ?
C30 O14 Cd1 132.1(2) . 2_576 ?
O14 Cd1 N2 145.39(9) 2_576 . ?
O14 Cd1 O8 82.12(9) 2_576 . ?
N2 Cd1 O8 131.43(8) . . ?
O14 Cd1 N1 84.52(8) 2_576 . ?
N2 Cd1 N1 71.28(9) . . ?
O8 Cd1 N1 120.80(8) . . ?
O14 Cd1 O2 89.25(8) 2_576 . ?
N2 Cd1 O2 102.34(8) . . ?
O8 Cd1 O2 81.80(7) . . ?
N1 Cd1 O2 155.22(8) . . ?
O14 Cd1 O1 76.68(11) 2_576 . ?
N2 Cd1 O1 84.69(10) . . ?
O8 Cd1 O1 129.16(7) . . ?
N1 Cd1 O1 102.59(8) . . ?
O2 Cd1 O1 52.64(7) . . ?
O14 Cd1 Cd2 72.27(6) 2_576 . ?
N2 Cd1 Cd2 136.03(6) . . ?
O8 Cd1 Cd2 42.64(5) . . ?
N1 Cd1 Cd2 152.39(7) . . ?
O2 Cd1 Cd2 42.06(5) . . ?
O1 Cd1 Cd2 86.73(5) . . ?
O13 Cd2 O7 100.36(9) 2_576 2_575 ?
O13 Cd2 O3 110.93(8) 2_576 . ?
O7 Cd2 O3 81.60(8) 2_575 . ?
O13 Cd2 O2 88.37(8) 2_576 . ?
O7 Cd2 O2 160.40(8) 2_575 . ?
O3 Cd2 O2 78.89(7) . . ?
O13 Cd2 O10 165.96(7) 2_576 . ?
O7 Cd2 O10 86.80(8) 2_575 . ?
O3 Cd2 O10 81.91(7) . . ?
O2 Cd2 O10 88.65(7) . . ?
O13 Cd2 O8 88.84(8) 2_576 . ?
O7 Cd2 O8 116.22(8) 2_575 . ?
O3 Cd2 O8 151.29(8) . . ?
O2 Cd2 O8 81.18(7) . . ?
O10 Cd2 O8 77.14(7) . . ?
O13 Cd2 Cd3 149.08(6) 2_576 . ?
O7 Cd2 Cd3 67.59(6) 2_575 . ?
O3 Cd2 Cd3 41.17(5) . . ?
O2 Cd2 Cd3 96.02(5) . . ?
O10 Cd2 Cd3 44.94(5) . . ?
O8 Cd2 Cd3 122.08(5) . . ?
O13 Cd2 Cd1 76.19(6) 2_576 . ?
O7 Cd2 Cd1 156.85(6) 2_575 . ?
O3 Cd2 Cd1 121.24(5) . . ?
O2 Cd2 Cd1 42.40(5) . . ?
O10 Cd2 Cd1 92.45(5) . . ?
O8 Cd2 Cd1 41.65(5) . . ?
Cd3 Cd2 Cd1 125.982(9) . . ?
O6 Cd3 O3 83.28(8) 2_575 . ?
O6 Cd3 N3 138.87(8) 2_575 . ?
O3 Cd3 N3 133.26(9) . . ?
O6 Cd3 N4 91.30(9) 2_575 . ?
O3 Cd3 N4 93.33(8) . . ?
N3 Cd3 N4 71.55(10) . . ?
O6 Cd3 O10 102.57(7) 2_575 . ?
O3 Cd3 O10 80.00(7) . . ?
N3 Cd3 O10 102.18(8) . . ?
N4 Cd3 O10 163.68(8) . . ?
O6 Cd3 O11 83.50(8) 2_575 . ?
O3 Cd3 O11 126.79(7) . . ?
N3 Cd3 O11 85.53(9) . . ?
N4 Cd3 O11 138.25(8) . . ?
O10 Cd3 O11 53.41(7) . . ?
O6 Cd3 Cd2 79.96(6) 2_575 . ?
O3 Cd3 Cd2 41.49(5) . . ?
N3 Cd3 Cd2 138.38(6) . . ?
N4 Cd3 Cd2 134.46(7) . . ?
O10 Cd3 Cd2 42.57(5) . . ?
O11 Cd3 Cd2 85.45(5) . . ?

loop_
_geom_bond_atom_site_label_1
_geom_bond_atom_site_label_2
_geom_bond_distance
_geom_bond_site_symmetry_2
_geom_bond_publ_flag
C1 O1 1.227(4) . ?
C1 O2 1.283(4) . ?
C1 C4 1.501(4) . ?
C2 O4 1.210(4) . ?
C2 O3 1.294(4) . ?
C2 C3 1.516(4) . ?
C3 C8 1.386(4) . ?
C3 C4 1.405(4) . ?
C4 C5 1.389(4) . ?
C5 C6 1.387(4) . ?
C5 H5 0.9300 . ?
C6 C7 1.385(5) . ?
C6 H6 0.9300 . ?
C7 C8 1.380(4) . ?
C7 H7 0.9300 . ?
C8 O5 1.396(3) . ?
C9 C10 1.382(4) . ?
C9 O5 1.397(4) . ?
C9 C14 1.403(4) . ?
C10 C11 1.379(5) . ?
C10 H10 0.9300 . ?
C11 C12 1.376(5) . ?
C11 H11 0.9300 . ?
C12 C13 1.377(5) . ?
C12 H12 0.9300 . ?
C13 C14 1.387(4) . ?
C13 H13 0.9300 . ?
C14 C15 1.496(4) . ?
C15 O6 1.244(4) . ?
C15 O7 1.267(3) . ?
C16 O9 1.221(4) . ?
C16 O8 1.281(4) . ?
C16 C18 1.513(4) . ?
C17 O11 1.236(3) . ?
C17 O10 1.282(3) . ?
C17 C19 1.503(4) . ?
C18 C23 1.394(4) . ?
C18 C19 1.402(4) . ?
C19 C20 1.389(4) . ?
C20 C21 1.381(5) . ?
C20 H20 0.9300 . ?
C21 C22 1.384(5) . ?
C21 H21 0.9300 . ?
C22 C23 1.382(4) . ?
C22 H22 0.9300 . ?
C23 O12 1.385(3) . ?
C24 C25 1.377(4) . ?
C24 C29 1.385(4) . ?
C24 O12 1.387(3) . ?
C25 C26 1.382(5) . ?
C25 H25 0.9300 . ?
C26 C27 1.371(5) . ?
C26 H26 0.9300 . ?
C27 C28 1.373(5) . ?
C27 H27 0.9300 . ?
C28 C29 1.388(4) . ?
C28 H28 0.9300 . ?
C29 C30 1.510(4) . ?
C30 O14 1.235(4) . ?
C30 O13 1.267(3) . ?
C31 N1 1.337(4) . ?
C31 C32 1.376(5) . ?
C31 H31 0.9300 . ?
C32 C33 1.369(5) . ?
C32 H32 0.9300 . ?
C33 C34 1.385(5) . ?
C33 H33 0.9300 . ?
C34 C35 1.385(4) . ?
C34 H34 0.9300 . ?
C35 N1 1.341(4) . ?
C35 C36 1.481(4) . ?
C36 N2 1.342(4) . ?
C36 C37 1.388(4) . ?
C37 C38 1.370(5) . ?
C37 H37 0.9300 . ?
C38 C39 1.362(5) . ?
C38 H38 0.9300 . ?
C39 C40 1.368(5) . ?
C39 H39 0.9300 . ?
C40 N2 1.341(4) . ?
C40 H40 0.9300 . ?
C41 N3 1.342(4) . ?
C41 C42 1.369(5) . ?
C41 H41 0.9300 . ?
C42 C43 1.365(7) . ?
C42 H42 0.9300 . ?
C43 C44 1.368(7) . ?
C43 H43 0.9300 . ?
C44 C45 1.384(5) . ?
C44 H44 0.9300 . ?
C45 N3 1.341(4) . ?
C45 C46 1.489(5) . ?
C46 N4 1.335(4) . ?
C46 C47 1.390(5) . ?
C47 C48 1.383(8) . ?
C47 H47 0.9300 . ?
C48 C49 1.346(8) . ?
C48 H48 0.9300 . ?
C49 C50 1.376(6) . ?
C49 H49 0.9300 . ?
C50 N4 1.341(4) . ?
C50 H50 0.9300 . ?
N1 Cd1 2.317(2) . ?
N2 Cd1 2.295(3) . ?
N3 Cd3 2.286(3) . ?
N4 Cd3 2.307(3) . ?
O1 Cd1 2.575(3) . ?
O2 Cd2 2.322(2) . ?
O2 Cd1 2.337(2) . ?
O3 Cd3 2.280(2) . ?
O3 Cd2 2.295(2) . ?
O6 Cd3 2.256(2) 2_575 ?
O7 Cd2 2.236(2) 2_575 ?
O8 Cd1 2.304(2) . ?
O8 Cd2 2.349(2) . ?
O10 Cd2 2.326(2) . ?
O10 Cd3 2.4294(19) . ?
O11 Cd3 2.448(2) . ?
O13 Cd2 2.200(2) 2_576 ?
O14 Cd1 2.289(2) 2_576 ?
Cd1 O14 2.289(2) 2_576 ?
Cd1 Cd2 3.4504(3) . ?
Cd2 O13 2.200(2) 2_576 ?
Cd2 O7 2.236(2) 2_575 ?
Cd2 Cd3 3.4359(3) . ?
Cd3 O6 2.256(2) 2_575 ?
